data_4113915
loop_
_publ_author_name
'J. Christopher Thomas'
'Jonas C. Peters'

_publ_section_title
;
 Zwitterionic and Cationic Bis(phosphine) Platinum(II) Complexes:
 Structural, Electronic, and Mechanistic Comparisons Relevant to Ligand
 Exchange and Benzene C-H Activation Processes
;
_journal_name_full 'Journal of the American Chemical Society'
_journal_page_first 8870
_journal_page_last 8888
_journal_paper_doi 10.1021/ja0296071
_journal_volume 125
_journal_year 2003
_chemical_formula_sum 'C51 H61 B O3 P2 Pt'
_chemical_formula_weight 989.84
_chemical_name_common '[Ph2BP2[Pt(Me)(THF)2THF'
_chemical_name_systematic
; 
 ? 
;
_space_group_IT_number 2
_symmetry_cell_setting triclinic
_symmetry_space_group_name_Hall '-P 1'
_symmetry_space_group_name_H-M 'P -1'
_atom_sites_solution_hydrogens geom
_atom_sites_solution_primary 'Patterson method'
_atom_sites_solution_secondary difmap
_audit_creation_method SHELXL-97
_cell_angle_alpha 109.614(5)
_cell_angle_beta 104.361(5)
_cell_angle_gamma 96.489(5)
_cell_formula_units_Z 2
_cell_length_a 12.210(4)
_cell_length_b 12.803(4)
_cell_length_c 16.205(5)
_cell_measurement_reflns_used 12468
_cell_measurement_temperature 98(2)
_cell_measurement_theta_max 28.05
_cell_measurement_theta_min 4.45
_cell_volume 2257.6(12)
_computing_cell_refinement 'Bruker SMART'
_computing_data_collection 'Bruker SMART'
_computing_data_reduction 'Bruker SAINT v6.2'
_computing_molecular_graphics 'Bruker SHELXTL'
_computing_publication_material 'Bruker SHELXTL'
_computing_structure_refinement 'SHELXL-97 (Sheldrick, 1997)'
_computing_structure_solution 'SHELXS-97 (Sheldrick, 1990)'
_diffrn_ambient_temperature 98(2)
_diffrn_measured_fraction_theta_full 0.916
_diffrn_measured_fraction_theta_max 0.916
_diffrn_measurement_device_type 'CCD area detector'
_diffrn_measurement_method 'omega scans at 5 f settings'
_diffrn_radiation_monochromator graphite
_diffrn_radiation_source 'fine-focus sealed tube'
_diffrn_radiation_type MoK\a
_diffrn_radiation_wavelength 0.71073
_diffrn_reflns_av_R_equivalents 0.0819
_diffrn_reflns_av_sigmaI/netI 0.0840
_diffrn_reflns_limit_h_max 16
_diffrn_reflns_limit_h_min -16
_diffrn_reflns_limit_k_max 17
_diffrn_reflns_limit_k_min -16
_diffrn_reflns_limit_l_max 20
_diffrn_reflns_limit_l_min -21
_diffrn_reflns_number 33738
_diffrn_reflns_theta_full 28.46
_diffrn_reflns_theta_max 28.46
_diffrn_reflns_theta_min 1.40
_exptl_absorpt_coefficient_mu 3.220
_exptl_absorpt_correction_T_max 0.7795
_exptl_absorpt_correction_T_min 0.6542
_exptl_absorpt_correction_type none
_exptl_crystal_colour Colorless
_exptl_crystal_density_diffrn 1.456
_exptl_crystal_description Rhomboidal
_exptl_crystal_F_000 1008
_exptl_crystal_size_max 0.14
_exptl_crystal_size_mid 0.14
_exptl_crystal_size_min 0.08
_refine_diff_density_max 1.949
_refine_diff_density_min -1.545
_refine_diff_density_rms 0.147
_refine_ls_extinction_method none
_refine_ls_goodness_of_fit_ref 1.216
_refine_ls_hydrogen_treatment Riding
_refine_ls_matrix_type 'Full matrix'
_refine_ls_number_parameters 523
_refine_ls_number_reflns 10448
_refine_ls_number_restraints 0
_refine_ls_restrained_S_all 1.216
_refine_ls_R_factor_all 0.0624
_refine_ls_R_factor_gt 0.0422
_refine_ls_shift/su_max 0.006
_refine_ls_shift/su_mean 0.000
_refine_ls_structure_factor_coef Fsqd
_refine_ls_weighting_details w=1/[\s^2^(Fo^2^)
_refine_ls_weighting_scheme sigma
_refine_ls_wR_factor_gt 0.0789
_refine_ls_wR_factor_ref 0.0822
_reflns_number_gt 8047
_reflns_number_total 10448
_reflns_threshold_expression >2sigma(I)
_cod_data_source_file ja0296071si20021205_064127_4.cif
_cod_data_source_block Ph2BP2PtMeTHF2THF
_cod_depositor_comments
;
The following automatic conversions were performed:

'_atom_sites_solution_secondary' value 'Difference Fourier map' was
changed to 'difmap'.

'_atom_sites_solution_hydrogens' value 'Geometric positions' was
changed to 'geom'.

Automatic conversion script
Id: cif_fix_values 6452 2018-10-05 10:23:21Z andrius 
;
_cod_database_code 4113915

loop_
_symmetry_equiv_pos_as_xyz
'x, y, z'
'-x, -y, -z'

loop_
_atom_site_label
_atom_site_type_symbol
_atom_site_fract_x
_atom_site_fract_y
_atom_site_fract_z
_atom_site_U_iso_or_equiv
_atom_site_adp_type
_atom_site_occupancy
_atom_site_symmetry_multiplicity
_atom_site_calc_flag
_atom_site_refinement_flags
Pt1 Pt 0.094984(16) 0.255970(18) 0.344211(14) 0.02222(7) Uani 1 1 d .
P1 P 0.21564(11) 0.15149(11) 0.39938(9) 0.0251(3) Uani 1 1 d .
P2 P 0.18759(11) 0.26522(11) 0.24607(9) 0.0243(3) Uani 1 1 d .
B B 0.3871(5) 0.1650(5) 0.3035(4) 0.0275(14) Uani 1 1 d .
C1 C 0.4240(4) 0.0415(4) 0.2750(3) 0.0253(12) Uani 1 1 d .
C2 C 0.5116(4) 0.0197(4) 0.3376(3) 0.0265(12) Uani 1 1 d .
H2 H 0.5469 0.0764 0.3974 0.032 Uiso 1 1 calc R
C3 C 0.5487(4) -0.0823(4) 0.3149(4) 0.0279(12) Uani 1 1 d .
H3 H 0.6077 -0.0944 0.3592 0.034 Uiso 1 1 calc R
C4 C 0.5003(4) -0.1654(4) 0.2288(4) 0.0288(12) Uani 1 1 d .
H4 H 0.5249 -0.2354 0.2131 0.035 Uiso 1 1 calc R
C5 C 0.4159(4) -0.1457(5) 0.1660(4) 0.0323(12) Uani 1 1 d .
H5 H 0.3821 -0.2023 0.1060 0.039 Uiso 1 1 calc R
C6 C 0.3792(4) -0.0442(5) 0.1890(4) 0.0309(13) Uani 1 1 d .
H6 H 0.3208 -0.0330 0.1436 0.037 Uiso 1 1 calc R
C7 C 0.4983(4) 0.2576(4) 0.3100(4) 0.0267(12) Uani 1 1 d .
C8 C 0.5507(4) 0.3593(4) 0.3824(4) 0.0290(13) Uani 1 1 d .
H8 H 0.5203 0.3804 0.4328 0.035 Uiso 1 1 calc R
C9 C 0.6470(4) 0.4335(5) 0.3853(4) 0.0331(13) Uani 1 1 d .
H9 H 0.6812 0.5025 0.4369 0.040 Uiso 1 1 calc R
C10 C 0.6916(5) 0.4040(5) 0.3107(4) 0.0350(14) Uani 1 1 d .
H10 H 0.7563 0.4530 0.3111 0.042 Uiso 1 1 calc R
C11 C 0.6411(4) 0.3040(5) 0.2376(4) 0.0335(13) Uani 1 1 d .
H11 H 0.6702 0.2837 0.1865 0.040 Uiso 1 1 calc R
C12 C 0.5471(4) 0.2317(4) 0.2377(4) 0.0294(12) Uani 1 1 d .
H12 H 0.5146 0.1618 0.1867 0.035 Uiso 1 1 calc R
C13 C 0.3632(4) 0.2001(4) 0.4056(3) 0.0296(12) Uani 1 1 d .
H13A H 0.3845 0.2838 0.4370 0.035 Uiso 1 1 calc R
H13B H 0.4147 0.1681 0.4437 0.035 Uiso 1 1 calc R
C14 C 0.2717(4) 0.1594(4) 0.2211(3) 0.0247(11) Uani 1 1 d .
H14A H 0.2194 0.0843 0.2000 0.030 Uiso 1 1 calc R
H14B H 0.2977 0.1620 0.1685 0.030 Uiso 1 1 calc R
C15 C 0.2159(4) 0.1727(4) 0.5167(3) 0.0235(11) Uani 1 1 d .
C16 C 0.2800(4) 0.2710(4) 0.5878(4) 0.0270(12) Uani 1 1 d .
H16 H 0.3294 0.3236 0.5762 0.032 Uiso 1 1 calc R
C17 C 0.2741(4) 0.2950(4) 0.6764(4) 0.0288(12) Uani 1 1 d .
H17 H 0.3194 0.3634 0.7248 0.035 Uiso 1 1 calc R
C18 C 0.2017(4) 0.2188(4) 0.6946(3) 0.0277(12) Uani 1 1 d .
H18 H 0.1965 0.2352 0.7551 0.033 Uiso 1 1 calc R
C19 C 0.1378(4) 0.1193(4) 0.6237(3) 0.0288(12) Uani 1 1 d .
H19 H 0.0890 0.0663 0.6354 0.035 Uiso 1 1 calc R
C20 C 0.1443(4) 0.0959(4) 0.5352(3) 0.0253(11) Uani 1 1 d .
H20 H 0.0998 0.0272 0.4868 0.030 Uiso 1 1 calc R
C21 C 0.1800(5) -0.0012(4) 0.3419(4) 0.0286(13) Uani 1 1 d .
C22 C 0.2536(5) -0.0669(5) 0.3688(4) 0.0433(16) Uani 1 1 d .
H22 H 0.3236 -0.0314 0.4179 0.052 Uiso 1 1 calc R
C23 C 0.2257(7) -0.1835(6) 0.3246(5) 0.061(2) Uani 1 1 d .
H23 H 0.2772 -0.2279 0.3424 0.074 Uiso 1 1 calc R
C24 C 0.1234(8) -0.2354(6) 0.2547(5) 0.060(2) Uani 1 1 d .
H24 H 0.1052 -0.3157 0.2248 0.073 Uiso 1 1 calc R
C25 C 0.0466(6) -0.1738(5) 0.2270(4) 0.0456(16) Uani 1 1 d .
H25 H -0.0249 -0.2104 0.1797 0.055 Uiso 1 1 calc R
C26 C 0.0771(5) -0.0570(5) 0.2702(4) 0.0340(14) Uani 1 1 d .
H26 H 0.0265 -0.0131 0.2505 0.041 Uiso 1 1 calc R
C27 C 0.2814(4) 0.4008(4) 0.2763(3) 0.0261(12) Uani 1 1 d .
C28 C 0.2912(4) 0.4920(4) 0.3565(4) 0.0315(13) Uani 1 1 d .
H28 H 0.2497 0.4826 0.3969 0.038 Uiso 1 1 calc R
C29 C 0.3609(4) 0.5961(5) 0.3778(4) 0.0351(13) Uani 1 1 d .
H29 H 0.3661 0.6582 0.4322 0.042 Uiso 1 1 calc R
C30 C 0.4235(4) 0.6102(5) 0.3199(4) 0.0386(14) Uani 1 1 d .
H30 H 0.4714 0.6817 0.3345 0.046 Uiso 1 1 calc R
C31 C 0.4155(4) 0.5198(5) 0.2415(4) 0.0356(14) Uani 1 1 d .
H31 H 0.4581 0.5294 0.2019 0.043 Uiso 1 1 calc R
C32 C 0.3465(4) 0.4152(5) 0.2194(4) 0.0303(13) Uani 1 1 d .
H32 H 0.3431 0.3531 0.1657 0.036 Uiso 1 1 calc R
C33 C 0.0806(4) 0.2434(5) 0.1379(3) 0.0278(12) Uani 1 1 d .
C34 C 0.0008(5) 0.1409(5) 0.0920(3) 0.0367(14) Uani 1 1 d .
H34 H 0.0054 0.0829 0.1163 0.044 Uiso 1 1 calc R
C35 C -0.0851(5) 0.1217(5) 0.0117(4) 0.0436(15) Uani 1 1 d .
H35 H -0.1388 0.0508 -0.0192 0.052 Uiso 1 1 calc R
C36 C -0.0928(5) 0.2057(5) -0.0234(4) 0.0409(15) Uani 1 1 d .
H36 H -0.1521 0.1932 -0.0784 0.049 Uiso 1 1 calc R
C37 C -0.0162(5) 0.3053(6) 0.0204(5) 0.057(2) Uani 1 1 d .
H37 H -0.0213 0.3628 -0.0044 0.069 Uiso 1 1 calc R
C38 C 0.0697(5) 0.3256(6) 0.1004(5) 0.0543(19) Uani 1 1 d .
H38 H 0.1224 0.3972 0.1306 0.065 Uiso 1 1 calc R
C39 C -0.0068(4) 0.3621(4) 0.3058(3) 0.0268(12) Uani 1 1 d .
H39A H -0.0265 0.4100 0.3590 0.032 Uiso 1 1 calc R
H39B H -0.0779 0.3159 0.2568 0.032 Uiso 1 1 calc R
H39C H 0.0363 0.4102 0.2833 0.032 Uiso 1 1 calc R
O O -0.0120(3) 0.2393(3) 0.4294(2) 0.0256(8) Uani 1 1 d .
C40 C 0.0032(4) 0.3283(5) 0.5176(4) 0.0340(13) Uani 1 1 d .
H40A H 0.0438 0.4017 0.5208 0.041 Uiso 1 1 calc R
H40B H 0.0491 0.3097 0.5683 0.041 Uiso 1 1 calc R
C41 C -0.1168(5) 0.3349(5) 0.5247(4) 0.0424(15) Uani 1 1 d .
H41A H -0.1181 0.3508 0.5886 0.051 Uiso 1 1 calc R
H41B H -0.1447 0.3950 0.5050 0.051 Uiso 1 1 calc R
C42 C -0.1893(5) 0.2201(5) 0.4612(4) 0.0397(14) Uani 1 1 d .
H42A H -0.2714 0.2233 0.4385 0.048 Uiso 1 1 calc R
H42B H -0.1838 0.1647 0.4916 0.048 Uiso 1 1 calc R
C43 C -0.1351(4) 0.1912(4) 0.3845(4) 0.0331(13) Uani 1 1 d .
H43A H -0.1492 0.1079 0.3522 0.040 Uiso 1 1 calc R
H43B H -0.1671 0.2249 0.3395 0.040 Uiso 1 1 calc R
O50 O 0.6605(14) 0.8230(7) 0.0107(6) 0.249(7) Uani 1 1 d .
C51 C 0.6198(7) 0.9215(16) 0.0442(7) 0.154(7) Uani 1 1 d .
H51A H 0.5434 0.9026 0.0526 0.185 Uiso 1 1 calc R
H51B H 0.6116 0.9611 0.0007 0.185 Uiso 1 1 calc R
C52 C 0.7016(13) 0.9901(7) 0.1287(8) 0.119(5) Uani 1 1 d .
H52A H 0.7242 1.0680 0.1310 0.143 Uiso 1 1 calc R
H52B H 0.6700 0.9942 0.1802 0.143 Uiso 1 1 calc R
C53 C 0.7958(6) 0.9385(8) 0.1342(5) 0.062(2) Uani 1 1 d .
H53A H 0.8663 0.9932 0.1438 0.074 Uiso 1 1 calc R
H53B H 0.8086 0.9142 0.1871 0.074 Uiso 1 1 calc R
C54 C 0.7767(9) 0.8524(11) 0.0598(8) 0.117(5) Uani 1 1 d .
H54A H 0.8004 0.7877 0.0745 0.140 Uiso 1 1 calc R
H54B H 0.8229 0.8704 0.0221 0.140 Uiso 1 1 calc R
O60 O 0.8378(5) 0.5760(6) 0.0849(4) 0.135(3) Uani 1 1 d .
C61 C 0.7453(11) 0.5314(16) 0.0065(11) 0.347(16) Uani 1 1 d .
H61A H 0.7202 0.5963 -0.0070 0.417 Uiso 1 1 calc R
H61B H 0.7750 0.4898 -0.0439 0.417 Uiso 1 1 calc R
C62 C 0.6620(11) 0.4710(9) 0.0004(6) 0.148(5) Uani 1 1 d .
H62A H 0.6463 0.3966 -0.0507 0.178 Uiso 1 1 calc R
H62B H 0.5934 0.5054 -0.0079 0.178 Uiso 1 1 calc R
C63 C 0.6943(19) 0.4614(16) 0.0861(7) 0.40(2) Uani 1 1 d .
H63A H 0.6746 0.3808 0.0782 0.477 Uiso 1 1 calc R
H63B H 0.6516 0.5046 0.1256 0.477 Uiso 1 1 calc R
C64 C 0.8171(10) 0.5052(9) 0.1293(6) 0.117(4) Uani 1 1 d .
H64A H 0.8359 0.5473 0.1964 0.140 Uiso 1 1 calc R
H64B H 0.8609 0.4440 0.1180 0.140 Uiso 1 1 calc R

loop_
_atom_site_aniso_label
_atom_site_aniso_U_11
_atom_site_aniso_U_22
_atom_site_aniso_U_33
_atom_site_aniso_U_23
_atom_site_aniso_U_13
_atom_site_aniso_U_12
Pt1 0.01693(10) 0.03263(12) 0.03532(12) 0.02475(9) 0.01824(8) 0.01507(8)
P1 0.0227(7) 0.0400(8) 0.0352(8) 0.0284(7) 0.0216(6) 0.0200(6)
P2 0.0178(6) 0.0374(8) 0.0373(8) 0.0283(7) 0.0176(6) 0.0158(6)
B 0.023(3) 0.044(4) 0.035(3) 0.029(3) 0.019(3) 0.017(3)
C1 0.022(3) 0.039(3) 0.037(3) 0.029(3) 0.021(2) 0.016(2)
C2 0.022(3) 0.040(3) 0.034(3) 0.023(3) 0.022(2) 0.015(2)
C3 0.022(3) 0.042(3) 0.037(3) 0.030(3) 0.015(2) 0.017(3)
C4 0.026(3) 0.033(3) 0.042(3) 0.024(3) 0.018(3) 0.019(2)
C5 0.020(3) 0.044(3) 0.036(3) 0.017(3) 0.010(2) 0.010(3)
C6 0.022(3) 0.053(4) 0.038(3) 0.032(3) 0.019(3) 0.019(3)
C7 0.022(3) 0.042(3) 0.040(3) 0.033(3) 0.019(2) 0.025(3)
C8 0.033(3) 0.039(3) 0.041(3) 0.031(3) 0.027(3) 0.026(3)
C9 0.032(3) 0.035(3) 0.049(3) 0.029(3) 0.019(3) 0.015(3)
C10 0.029(3) 0.047(4) 0.059(4) 0.043(3) 0.025(3) 0.022(3)
C11 0.026(3) 0.049(4) 0.048(3) 0.031(3) 0.027(3) 0.018(3)
C12 0.025(3) 0.040(3) 0.040(3) 0.025(3) 0.021(3) 0.017(3)
C13 0.021(3) 0.047(3) 0.043(3) 0.032(3) 0.021(3) 0.020(3)
C14 0.019(2) 0.037(3) 0.040(3) 0.029(3) 0.020(2) 0.019(2)
C15 0.020(3) 0.036(3) 0.033(3) 0.025(3) 0.018(2) 0.017(2)
C16 0.023(3) 0.032(3) 0.048(3) 0.029(3) 0.024(3) 0.019(2)
C17 0.020(3) 0.030(3) 0.043(3) 0.019(3) 0.011(2) 0.011(2)
C18 0.021(3) 0.044(3) 0.026(3) 0.021(3) 0.011(2) 0.010(3)
C19 0.020(3) 0.043(3) 0.033(3) 0.021(3) 0.016(2) 0.003(2)
C20 0.015(2) 0.035(3) 0.030(3) 0.016(2) 0.010(2) 0.005(2)
C21 0.041(3) 0.035(3) 0.040(3) 0.030(3) 0.035(3) 0.027(3)
C22 0.051(4) 0.061(4) 0.063(4) 0.048(4) 0.048(3) 0.039(3)
C23 0.102(6) 0.068(5) 0.087(5) 0.065(5) 0.080(5) 0.068(5)
C24 0.106(6) 0.044(4) 0.074(5) 0.035(4) 0.074(5) 0.037(5)
C25 0.066(4) 0.036(4) 0.057(4) 0.024(3) 0.046(4) 0.016(3)
C26 0.046(4) 0.042(4) 0.038(3) 0.025(3) 0.035(3) 0.020(3)
C27 0.016(2) 0.038(3) 0.043(3) 0.032(3) 0.016(2) 0.013(2)
C28 0.026(3) 0.042(3) 0.056(4) 0.039(3) 0.028(3) 0.022(3)
C29 0.029(3) 0.037(3) 0.061(4) 0.033(3) 0.026(3) 0.019(3)
C30 0.025(3) 0.049(4) 0.070(4) 0.043(3) 0.028(3) 0.022(3)
C31 0.020(3) 0.056(4) 0.064(4) 0.051(3) 0.026(3) 0.020(3)
C32 0.023(3) 0.050(4) 0.042(3) 0.035(3) 0.019(3) 0.020(3)
C33 0.022(3) 0.046(3) 0.039(3) 0.029(3) 0.022(2) 0.026(3)
C34 0.057(4) 0.030(3) 0.029(3) 0.013(3) 0.013(3) 0.024(3)
C35 0.062(4) 0.041(4) 0.028(3) 0.012(3) 0.007(3) 0.025(3)
C36 0.025(3) 0.082(5) 0.041(3) 0.041(4) 0.021(3) 0.031(3)
C37 0.022(3) 0.100(6) 0.091(5) 0.084(5) 0.016(3) 0.017(4)
C38 0.016(3) 0.085(5) 0.095(5) 0.077(4) 0.014(3) 0.012(3)
C39 0.021(3) 0.036(3) 0.044(3) 0.026(3) 0.024(2) 0.018(2)
O 0.0215(18) 0.038(2) 0.0311(19) 0.0198(17) 0.0181(16) 0.0167(16)
C40 0.028(3) 0.051(4) 0.040(3) 0.027(3) 0.020(3) 0.019(3)
C41 0.034(3) 0.047(4) 0.054(4) 0.015(3) 0.031(3) 0.015(3)
C42 0.035(3) 0.043(4) 0.058(4) 0.023(3) 0.034(3) 0.014(3)
C43 0.021(3) 0.034(3) 0.059(4) 0.026(3) 0.026(3) 0.008(2)
O50 0.390(17) 0.086(6) 0.146(7) 0.011(5) -0.102(9) 0.088(9)
C51 0.048(5) 0.40(2) 0.094(8) 0.158(12) 0.055(6) 0.090(9)
C52 0.236(14) 0.048(5) 0.139(9) 0.042(6) 0.151(11) 0.044(7)
C53 0.032(4) 0.109(7) 0.056(5) 0.055(5) 0.011(4) -0.003(4)
C54 0.124(8) 0.227(13) 0.124(8) 0.138(10) 0.100(8) 0.150(9)
O60 0.061(4) 0.239(8) 0.113(5) 0.129(6) -0.011(4) -0.043(4)
C61 0.144(11) 0.51(3) 0.35(2) 0.40(2) -0.182(13) -0.221(16)
C62 0.185(12) 0.129(9) 0.074(7) 0.016(6) 0.029(8) -0.092(9)
C63 0.49(3) 0.44(3) 0.040(7) 0.048(11) -0.018(12) -0.38(3)
C64 0.200(12) 0.151(9) 0.055(5) 0.064(6) 0.060(7) 0.125(9)

loop_
_atom_type_symbol
_atom_type_description
_atom_type_scat_dispersion_real
_atom_type_scat_dispersion_imag
_atom_type_scat_source
Pt Pt -1.7033 8.3905 'International Tables Vol C Tables 4.2.6.8 and 6.1.1.4'
P P 0.1023 0.0942 'International Tables Vol C Tables 4.2.6.8 and 6.1.1.4'
B B 0.0013 0.0007 'International Tables Vol C Tables 4.2.6.8 and 6.1.1.4'
C C 0.0033 0.0016 'International Tables Vol C Tables 4.2.6.8 and 6.1.1.4'
H H 0.0000 0.0000 'International Tables Vol C Tables 4.2.6.8 and 6.1.1.4'
O O 0.0106 0.0060 'International Tables Vol C Tables 4.2.6.8 and 6.1.1.4'

loop_
_geom_angle_atom_site_label_1
_geom_angle_atom_site_label_2
_geom_angle_atom_site_label_3
_geom_angle
_geom_angle_publ_flag
C39 Pt1 O 87.55(14) yes
C39 Pt1 P2 89.69(12) yes
O Pt1 P2 174.26(10) yes
C39 Pt1 P1 174.89(16) yes
O Pt1 P1 91.12(9) yes
P2 Pt1 P1 92.06(4) yes
C13 P1 C21 107.4(2) ?
C13 P1 C15 106.7(2) ?
C21 P1 C15 103.2(2) ?
C13 P1 Pt1 111.08(16) ?
C21 P1 Pt1 118.69(18) ?
C15 P1 Pt1 108.94(15) ?
C14 P2 C27 107.1(2) ?
C14 P2 C33 106.8(2) ?
C27 P2 C33 104.5(2) ?
C14 P2 Pt1 114.28(14) ?
C27 P2 Pt1 115.49(17) ?
C33 P2 Pt1 107.93(14) ?
C1 B C7 106.0(4) ?
C1 B C14 109.0(4) ?
C7 B C14 109.6(4) ?
C1 B C13 110.3(4) ?
C7 B C13 109.9(4) ?
C14 B C13 112.0(4) ?
C6 C1 C2 115.2(4) ?
C6 C1 B 124.2(4) ?
C2 C1 B 120.4(5) ?
C3 C2 C1 122.2(5) ?
C3 C2 H2 118.9 ?
C1 C2 H2 118.9 ?
C4 C3 C2 120.3(5) ?
C4 C3 H3 119.9 ?
C2 C3 H3 119.9 ?
C5 C4 C3 118.7(5) ?
C5 C4 H4 120.6 ?
C3 C4 H4 120.6 ?
C4 C5 C6 120.8(5) ?
C4 C5 H5 119.6 ?
C6 C5 H5 119.6 ?
C1 C6 C5 122.7(5) ?
C1 C6 H6 118.6 ?
C5 C6 H6 118.6 ?
C8 C7 C12 115.6(4) ?
C8 C7 B 125.6(4) ?
C12 C7 B 118.8(5) ?
C7 C8 C9 123.2(5) ?
C7 C8 H8 118.4 ?
C9 C8 H8 118.4 ?
C10 C9 C8 118.9(5) ?
C10 C9 H9 120.5 ?
C8 C9 H9 120.5 ?
C11 C10 C9 119.3(5) ?
C11 C10 H10 120.4 ?
C9 C10 H10 120.4 ?
C10 C11 C12 120.2(5) ?
C10 C11 H11 119.9 ?
C12 C11 H11 119.9 ?
C11 C12 C7 122.8(5) ?
C11 C12 H12 118.6 ?
C7 C12 H12 118.6 ?
B C13 P1 114.3(4) ?
B C13 H13A 108.7 ?
P1 C13 H13A 108.7 ?
B C13 H13B 108.7 ?
P1 C13 H13B 108.7 ?
H13A C13 H13B 107.6 ?
B C14 P2 118.9(4) ?
B C14 H14A 107.6 ?
P2 C14 H14A 107.6 ?
B C14 H14B 107.6 ?
P2 C14 H14B 107.6 ?
H14A C14 H14B 107.0 ?
C16 C15 C20 118.6(4) ?
C16 C15 P1 119.5(3) ?
C20 C15 P1 121.7(4) ?
C15 C16 C17 121.2(4) ?
C15 C16 H16 119.4 ?
C17 C16 H16 119.4 ?
C16 C17 C18 120.1(5) ?
C16 C17 H17 119.9 ?
C18 C17 H17 119.9 ?
C19 C18 C17 119.0(5) ?
C19 C18 H18 120.5 ?
C17 C18 H18 120.5 ?
C18 C19 C20 120.4(4) ?
C18 C19 H19 119.8 ?
C20 C19 H19 119.8 ?
C19 C20 C15 120.6(5) ?
C19 C20 H20 119.7 ?
C15 C20 H20 119.7 ?
C22 C21 C26 117.9(5) ?
C22 C21 P1 120.8(5) ?
C26 C21 P1 121.3(4) ?
C23 C22 C21 120.4(6) ?
C23 C22 H22 119.8 ?
C21 C22 H22 119.8 ?
C24 C23 C22 119.9(6) ?
C24 C23 H23 120.1 ?
C22 C23 H23 120.1 ?
C23 C24 C25 121.7(6) ?
C23 C24 H24 119.1 ?
C25 C24 H24 119.1 ?
C24 C25 C26 117.7(7) ?
C24 C25 H25 121.2 ?
C26 C25 H25 121.2 ?
C25 C26 C21 122.3(5) ?
C25 C26 H26 118.8 ?
C21 C26 H26 118.8 ?
C28 C27 C32 118.9(4) ?
C28 C27 P2 120.9(3) ?
C32 C27 P2 120.2(4) ?
C29 C28 C27 120.5(4) ?
C29 C28 H28 119.8 ?
C27 C28 H28 119.8 ?
C28 C29 C30 120.2(5) ?
C28 C29 H29 119.9 ?
C30 C29 H29 119.9 ?
C31 C30 C29 119.5(5) ?
C31 C30 H30 120.3 ?
C29 C30 H30 120.3 ?
C30 C31 C32 121.0(5) ?
C30 C31 H31 119.5 ?
C32 C31 H31 119.5 ?
C31 C32 C27 119.9(5) ?
C31 C32 H32 120.0 ?
C27 C32 H32 120.0 ?
C38 C33 C34 117.4(5) ?
C38 C33 P2 123.8(5) ?
C34 C33 P2 118.7(3) ?
C35 C34 C33 121.0(5) ?
C35 C34 H34 119.5 ?
C33 C34 H34 119.5 ?
C36 C35 C34 119.8(6) ?
C36 C35 H35 120.1 ?
C34 C35 H35 120.1 ?
C37 C36 C35 119.7(5) ?
C37 C36 H36 120.1 ?
C35 C36 H36 120.1 ?
C36 C37 C38 121.1(5) ?
C36 C37 H37 119.5 ?
C38 C37 H37 119.5 ?
C37 C38 C33 121.0(6) ?
C37 C38 H38 119.5 ?
C33 C38 H38 119.5 ?
Pt1 C39 H39A 109.5 ?
Pt1 C39 H39B 109.5 ?
H39A C39 H39B 109.5 ?
Pt1 C39 H39C 109.5 ?
H39A C39 H39C 109.5 ?
H39B C39 H39C 109.5 ?
C40 O C43 108.6(3) ?
C40 O Pt1 121.4(3) ?
C43 O Pt1 118.0(3) ?
O C40 C41 106.1(4) ?
O C40 H40A 110.5 ?
C41 C40 H40A 110.5 ?
O C40 H40B 110.5 ?
C41 C40 H40B 110.5 ?
H40A C40 H40B 108.7 ?
C42 C41 C40 104.3(4) ?
C42 C41 H41A 110.9 ?
C40 C41 H41A 110.9 ?
C42 C41 H41B 110.9 ?
C40 C41 H41B 110.9 ?
H41A C41 H41B 108.9 ?
C41 C42 C43 101.9(4) ?
C41 C42 H42A 111.4 ?
C43 C42 H42A 111.4 ?
C41 C42 H42B 111.4 ?
C43 C42 H42B 111.4 ?
H42A C42 H42B 109.2 ?
O C43 C42 105.1(4) ?
O C43 H43A 110.7 ?
C42 C43 H43A 110.7 ?
O C43 H43B 110.7 ?
C42 C43 H43B 110.7 ?
H43A C43 H43B 108.8 ?
C54 O50 C51 104.4(9) ?
O50 C51 C52 106.6(8) ?
O50 C51 H51A 110.4 ?
C52 C51 H51A 110.4 ?
O50 C51 H51B 110.4 ?
C52 C51 H51B 110.4 ?
H51A C51 H51B 108.6 ?
C53 C52 C51 105.3(7) ?
C53 C52 H52A 110.7 ?
C51 C52 H52A 110.7 ?
C53 C52 H52B 110.7 ?
C51 C52 H52B 110.7 ?
H52A C52 H52B 108.8 ?
C54 C53 C52 109.5(8) ?
C54 C53 H53A 109.8 ?
C52 C53 H53A 109.8 ?
C54 C53 H53B 109.8 ?
C52 C53 H53B 109.8 ?
H53A C53 H53B 108.2 ?
C53 C54 O50 109.9(8) ?
C53 C54 H54A 109.7 ?
O50 C54 H54A 109.7 ?
C53 C54 H54B 109.7 ?
O50 C54 H54B 109.7 ?
H54A C54 H54B 108.2 ?
C61 O60 C64 101.3(8) ?
C62 C61 O60 122.4(11) ?
C62 C61 C63 44.1(8) ?
O60 C61 C63 78.3(7) ?
C62 C61 H61A 106.7 ?
O60 C61 H61A 106.7 ?
C63 C61 H61A 126.8 ?
C62 C61 H61B 106.7 ?
O60 C61 H61B 106.7 ?
C63 C61 H61B 122.9 ?
H61A C61 H61B 106.6 ?
C61 C62 C63 100.3(12) ?
C61 C62 H62A 111.7 ?
C63 C62 H62A 111.7 ?
C61 C62 H62B 111.7 ?
C63 C62 H62B 111.7 ?
H62A C62 H62B 109.5 ?
C62 C63 C64 109.5(11) ?
C62 C63 C61 35.5(6) ?
C64 C63 C61 74.8(7) ?
C62 C63 H63A 109.8 ?
C64 C63 H63A 109.8 ?
C61 C63 H63A 130.8 ?
C62 C63 H63B 109.8 ?
C64 C63 H63B 109.8 ?
C61 C63 H63B 116.0 ?
H63A C63 H63B 108.2 ?
O60 C64 C63 100.5(8) ?
O60 C64 H64A 111.7 ?
C63 C64 H64A 111.7 ?
O60 C64 H64B 111.7 ?
C63 C64 H64B 111.7 ?
H64A C64 H64B 109.4 ?

loop_
_geom_bond_atom_site_label_1
_geom_bond_atom_site_label_2
_geom_bond_distance
_geom_bond_publ_flag
Pt1 C39 2.084(4) yes
Pt1 O 2.164(3) yes
Pt1 P2 2.1932(12) yes
Pt1 P1 2.3138(13) yes
P1 C13 1.806(5) ?
P1 C21 1.807(5) ?
P1 C15 1.826(5) ?
P2 C14 1.791(4) ?
P2 C27 1.807(5) ?
P2 C33 1.820(5) ?
B C1 1.640(7) ?
B C7 1.656(7) ?
B C14 1.659(7) ?
B C13 1.672(7) ?
C1 C6 1.381(7) ?
C1 C2 1.404(6) ?
C2 C3 1.392(6) ?
C2 H2 0.9500 ?
C3 C4 1.371(7) ?
C3 H3 0.9500 ?
C4 C5 1.369(6) ?
C4 H4 0.9500 ?
C5 C6 1.385(7) ?
C5 H5 0.9500 ?
C6 H6 0.9500 ?
C7 C8 1.376(7) ?
C7 C12 1.402(6) ?
C8 C9 1.406(7) ?
C8 H8 0.9500 ?
C9 C10 1.402(7) ?
C9 H9 0.9500 ?
C10 C11 1.365(7) ?
C10 H10 0.9500 ?
C11 C12 1.391(7) ?
C11 H11 0.9500 ?
C12 H12 0.9500 ?
C13 H13A 0.9900 ?
C13 H13B 0.9900 ?
C14 H14A 0.9900 ?
C14 H14B 0.9900 ?
C15 C16 1.372(7) ?
C15 C20 1.398(6) ?
C16 C17 1.386(6) ?
C16 H16 0.9500 ?
C17 C18 1.396(6) ?
C17 H17 0.9500 ?
C18 C19 1.379(7) ?
C18 H18 0.9500 ?
C19 C20 1.388(6) ?
C19 H19 0.9500 ?
C20 H20 0.9500 ?
C21 C22 1.388(7) ?
C21 C26 1.398(7) ?
C22 C23 1.380(9) ?
C22 H22 0.9500 ?
C23 C24 1.374(10) ?
C23 H23 0.9500 ?
C24 C25 1.378(9) ?
C24 H24 0.9500 ?
C25 C26 1.380(7) ?
C25 H25 0.9500 ?
C26 H26 0.9500 ?
C27 C28 1.393(7) ?
C27 C32 1.400(6) ?
C28 C29 1.381(7) ?
C28 H28 0.9500 ?
C29 C30 1.391(6) ?
C29 H29 0.9500 ?
C30 C31 1.375(8) ?
C30 H30 0.9500 ?
C31 C32 1.380(7) ?
C31 H31 0.9500 ?
C32 H32 0.9500 ?
C33 C38 1.384(7) ?
C33 C34 1.386(7) ?
C34 C35 1.380(7) ?
C34 H34 0.9500 ?
C35 C36 1.378(7) ?
C35 H35 0.9500 ?
C36 C37 1.341(8) ?
C36 H36 0.9500 ?
C37 C38 1.374(8) ?
C37 H37 0.9500 ?
C38 H38 0.9500 ?
C39 H39A 0.9800 ?
C39 H39B 0.9800 ?
C39 H39C 0.9800 ?
O C40 1.451(6) ?
O C43 1.454(6) ?
C40 C41 1.507(7) ?
C40 H40A 0.9900 ?
C40 H40B 0.9900 ?
C41 C42 1.497(7) ?
C41 H41A 0.9900 ?
C41 H41B 0.9900 ?
C42 C43 1.507(6) ?
C42 H42A 0.9900 ?
C42 H42B 0.9900 ?
C43 H43A 0.9900 ?
C43 H43B 0.9900 ?
O50 C54 1.380(15) ?
O50 C51 1.395(14) ?
C51 C52 1.400(13) ?
C51 H51A 0.9900 ?
C51 H51B 0.9900 ?
C52 C53 1.389(12) ?
C52 H52A 0.9900 ?
C52 H52B 0.9900 ?
C53 C54 1.278(12) ?
C53 H53A 0.9900 ?
C53 H53B 0.9900 ?
C54 H54A 0.9900 ?
C54 H54B 0.9900 ?
O60 C61 1.368(12) ?
O60 C64 1.373(9) ?
C61 C62 1.167(12) ?
C61 C63 1.976(15) ?
C61 H61A 0.9900 ?
C61 H61B 0.9900 ?
C62 C63 1.398(15) ?
C62 H62A 0.9900 ?
C62 H62B 0.9900 ?
C63 C64 1.441(19) ?
C63 H63A 0.9900 ?
C63 H63B 0.9900 ?
C64 H64A 0.9900 ?
C64 H64B 0.9900 ?
